data_7012722
loop_
_publ_author_name
'Pavlishchuk, Vitaly V.'
'Kolotilov, Sergey V.'
'Addison, Anthony W.'
'Prushan, Michael J.'
'Schollmeyer, Dieter'
'Thompson, Laurence K.'
'Weyherm\"uller, Thomas'
'Goreshnik, Eugeny A.'

_publ_section_title
;
 Structural, magnetic and related attributes of some oximate-bridged
 tetranuclear nickel(ii) rhombs and a dinuclear congenerElectronic
 supplementary information (ESI) available: mass spectra, \cT vs. T,
 response of magnetic properties, low-lying spin levels and UV-VIS
 data. See http://www.rsc.org/suppdata/dt/b3/b300539a/
;
_journal_issue 8
_journal_name_full 'Dalton Transactions'
_journal_page_first 1587
_journal_paper_doi 10.1039/b300539a
_journal_year 2003
_chemical_formula_structural '[C24 H50 N8 Ni4 O10 S2]2+, 2 (ClO4)-, 2 H2O'
_chemical_formula_sum 'C24 H54 Cl2 N8 Ni4 O20 S2'
_chemical_formula_weight 1144.61
_chemical_name_systematic
; 
? 
;
_space_group_IT_number 14
_symmetry_cell_setting monoclinic
_symmetry_space_group_name_Hall '-P 2yn'
_symmetry_space_group_name_H-M 'P 1 21/n 1'
_atom_sites_solution_hydrogens geom
_atom_sites_solution_primary direct
_atom_sites_solution_secondary difmap
_audit_creation_method SHELXL
_cell_angle_alpha 90.00
_cell_angle_beta 95.52(1)
_cell_angle_gamma 90.00
_cell_formula_units_Z 2
_cell_length_a 9.6136(6)
_cell_length_b 13.7058(9)
_cell_length_c 16.8831(11)
_cell_measurement_reflns_used 6430
_cell_measurement_temperature 293(2)
_cell_volume 2214.2(2)
_computing_cell_refinement 'DENZO, Nonius Collect'
_computing_data_collection 'DENZO, Nonius Collect'
_computing_data_reduction 'DENZO, Nonius Collect'
_computing_structure_refinement 'SHELXL-93 (Sheldrick, 1993)'
_computing_structure_solution 'SHELXS-86 (Sheldrick, 1990)'
_diffrn_ambient_temperature 293(2)
_diffrn_measurement_device 'Nonius Kappa-CCD'
_diffrn_radiation_monochromator graphite
_diffrn_radiation_source 'fine-focus sealed tube'
_diffrn_radiation_type MoK\a
_diffrn_radiation_wavelength 0.71073
_diffrn_reflns_av_R_equivalents 0.0892
_diffrn_reflns_av_sigmaI/netI 0.0819
_diffrn_reflns_limit_h_max 14
_diffrn_reflns_limit_h_min -14
_diffrn_reflns_limit_k_max 14
_diffrn_reflns_limit_k_min -21
_diffrn_reflns_limit_l_max 25
_diffrn_reflns_limit_l_min -25
_diffrn_reflns_number 20491
_diffrn_reflns_theta_max 30.00
_diffrn_reflns_theta_min 2.84
_exptl_absorpt_coefficient_mu 1.971
_exptl_absorpt_correction_type 'Not corrected'
_exptl_crystal_colour red
_exptl_crystal_density_diffrn 1.717
_exptl_crystal_description 'transparent block'
_exptl_crystal_F_000 1184
_exptl_crystal_size_max 0.22
_exptl_crystal_size_mid 0.20
_exptl_crystal_size_min 0.16
_refine_diff_density_max 1.567
_refine_diff_density_min -0.970
_refine_diff_density_rms 0.162
_refine_ls_extinction_method none
_refine_ls_goodness_of_fit_all 1.035
_refine_ls_goodness_of_fit_obs 1.110
_refine_ls_matrix_type full
_refine_ls_number_parameters 281
_refine_ls_number_reflns 6430
_refine_ls_number_restraints 0
_refine_ls_restrained_S_all 1.044
_refine_ls_restrained_S_obs 1.110
_refine_ls_R_factor_all 0.0921
_refine_ls_R_factor_obs 0.0593
_refine_ls_shift/esd_max 0.000
_refine_ls_shift/esd_mean 0.000
_refine_ls_structure_factor_coef Fsqd
_refine_ls_weighting_details 'w=1/[\s^2^(Fo^2^)+(0.0685P)^2^+4.5500P] where P=(Fo^2^+2Fc^2^)/3'
_refine_ls_weighting_scheme calc
_refine_ls_wR_factor_all 0.1604
_refine_ls_wR_factor_obs 0.1419
_reflns_number_observed 4532
_reflns_number_total 6463
_reflns_observed_criterion >2sigma(I)
_cod_data_source_file b300539a.txt
_cod_data_source_block ST3778
_cod_depositor_comments
;
The following automatic conversions were performed:
'_symmetry_cell_setting' value 'Monoclinic' changed to 'monoclinic'
according to '/home/saulius/struct/CIF-dictionaries/cif_core.dic'
dictionary named 'cif_core.dic' version 2.4.1 from 2010-06-29.

Automatic conversion script
Id: cif_fix_enum 1527 2010-12-29 10:47:43Z saulius 

The following automatic conversions were performed:

'_refine_ls_weighting_scheme' value 'calc
w=1/[\s^2^(Fo^2^)+(0.0685P)^2^+4.5500P] where P=(Fo^2^+2Fc^2^)/3' was
changed to 'calc'. New tag '_refine_ls_weighting_details' was
created. The value of the new tag was set to
'w=1/[\s^2^(Fo^2^)+(0.0685P)^2^+4.5500P] where P=(Fo^2^+2Fc^2^)/3'.

Automatic conversion script
Id: cif_fix_values 3143 2015-03-26 13:38:13Z robertas 
;
_cod_original_sg_symbol_H-M P2(1)/n
_cod_database_code 7012722

loop_
_symmetry_equiv_pos_as_xyz
'x, y, z'
'-x+1/2, y+1/2, -z+1/2'
'-x, -y, -z'
'x-1/2, -y-1/2, z-1/2'

loop_
_atom_site_aniso_label
_atom_site_aniso_U_11
_atom_site_aniso_U_22
_atom_site_aniso_U_33
_atom_site_aniso_U_23
_atom_site_aniso_U_13
_atom_site_aniso_U_12
Ni1 0.0183(2) 0.0258(3) 0.0170(2) -0.0019(2) 0.0059(2) -0.0005(2)
Ni2 0.0170(2) 0.0232(3) 0.0189(2) -0.0025(2) 0.0064(2) -0.0008(2)
O1 0.0177(12) 0.0248(14) 0.0217(13) -0.0043(11) 0.0051(10) -0.0014(10)
N1 0.023(2) 0.033(2) 0.0195(15) -0.0034(14) 0.0057(13) 0.0010(14)
C2 0.054(3) 0.035(3) 0.043(3) -0.003(2) 0.026(2) 0.005(2)
C3 0.044(3) 0.045(3) 0.036(2) -0.009(2) 0.021(2) 0.000(2)
S4 0.0274(5) 0.0397(6) 0.0257(5) -0.0036(4) 0.0109(4) -0.0068(4)
C5 0.040(3) 0.044(3) 0.040(3) 0.013(2) 0.010(2) 0.002(2)
C6 0.032(2) 0.045(3) 0.030(2) 0.010(2) 0.002(2) -0.001(2)
N7 0.024(2) 0.031(2) 0.022(2) -0.0037(14) 0.0070(13) 0.0024(14)
O11 0.0232(13) 0.0272(14) 0.0250(13) 0.0017(11) 0.0083(11) 0.0021(11)
C12 0.026(2) 0.026(2) 0.025(2) -0.002(2) 0.005(2) 0.002(2)
C13 0.020(2) 0.023(2) 0.022(2) -0.0055(15) 0.0048(14) -0.0016(14)
N14 0.0199(14) 0.024(2) 0.0187(14) -0.0049(12) 0.0071(12) -0.0016(12)
O15 0.0196(12) 0.0321(15) 0.0199(12) 0.0023(11) 0.0072(10) -0.0004(11)
C16 0.028(2) 0.052(3) 0.038(2) 0.010(2) 0.007(2) 0.010(2)
C17 0.018(2) 0.031(2) 0.030(2) -0.006(2) 0.005(2) -0.001(2)
O21 0.0219(12) 0.0231(13) 0.0243(13) -0.0053(11) 0.0084(11) -0.0013(11)
C22 0.021(2) 0.027(2) 0.024(2) -0.002(2) 0.0067(15) 0.0002(15)
C23 0.022(2) 0.025(2) 0.023(2) -0.001(2) 0.0070(15) -0.0011(15)
N24 0.0186(14) 0.028(2) 0.0176(14) -0.0006(13) 0.0054(12) 0.0017(12)
O25 0.0262(13) 0.0296(15) 0.0191(12) -0.0034(11) 0.0106(11) -0.0034(11)
C26 0.036(2) 0.039(3) 0.035(2) -0.014(2) 0.019(2) -0.011(2)
C27 0.033(2) 0.028(2) 0.030(2) -0.005(2) 0.015(2) -0.006(2)
Cl1 0.0368(6) 0.0381(6) 0.0573(8) -0.0076(6) -0.0078(6) 0.0052(5)
O41 0.046(2) 0.092(4) 0.133(5) -0.076(4) -0.011(3) 0.006(2)
O42 0.107(4) 0.060(3) 0.060(3) 0.009(2) 0.033(3) 0.026(3)
O43 0.034(2) 0.073(3) 0.084(3) 0.006(2) -0.007(2) 0.011(2)
O44 0.040(2) 0.044(2) 0.052(2) 0.000(2) -0.004(2) -0.002(2)

loop_
_atom_site_label
_atom_site_type_symbol
_atom_site_fract_x
_atom_site_fract_y
_atom_site_fract_z
_atom_site_U_iso_or_equiv
_atom_site_thermal_displace_type
_atom_site_occupancy
_atom_site_calc_flag
_atom_site_refinement_flags
_atom_site_disorder_group
Ni1 Ni -0.39948(5) 0.04960(4) -0.15959(3) 0.02009(13) Uani 1 d . .
Ni2 Ni -0.56655(5) 0.10167(4) 0.00313(3) 0.01935(13) Uani 1 d . .
O1 O -0.5311(3) -0.0021(2) -0.0799(2) 0.0212(5) Uani 1 d . .
H1 H -0.6160(48) -0.0254(32) -0.1109(28) 0.025 Uiso 1 d . .
N1 N -0.4224(3) -0.0761(3) -0.2317(2) 0.0250(7) Uani 1 d . .
H1A H -0.4340(3) -0.1289(3) -0.2013(2) 0.030 Uiso 1 calc R .
H1B H -0.4986(3) -0.0701(3) -0.2668(2) 0.030 Uiso 1 calc R .
C2 C -0.2972(6) -0.0888(4) -0.2747(3) 0.0423(12) Uani 1 d . .
H2A H -0.3130(6) -0.1426(4) -0.3118(3) 0.051 Uiso 1 calc R .
H2B H -0.2188(6) -0.1062(4) -0.2368(3) 0.051 Uiso 1 calc R .
C3 C -0.2594(5) 0.0001(4) -0.3195(3) 0.0406(11) Uani 1 d . .
H3A H -0.3288(5) 0.0101(4) -0.3644(3) 0.049 Uiso 1 calc R .
H3B H -0.1699(5) -0.0103(4) -0.3401(3) 0.049 Uiso 1 calc R .
S4 S -0.24948(11) 0.10878(9) -0.25760(6) 0.0304(2) Uani 1 d . .
C5 C -0.3803(5) 0.1872(4) -0.3100(3) 0.0411(11) Uani 1 d . .
H5A H -0.3716(5) 0.2521(4) -0.2873(3) 0.049 Uiso 1 calc R .
H5B H -0.3611(5) 0.1919(4) -0.3653(3) 0.049 Uiso 1 calc R .
C6 C -0.5293(5) 0.1527(4) -0.3072(3) 0.0356(10) Uani 1 d . .
H6A H -0.5931(5) 0.2028(4) -0.3290(3) 0.043 Uiso 1 calc R .
H6B H -0.5448(5) 0.0947(4) -0.3398(3) 0.043 Uiso 1 calc R .
N7 N -0.5592(3) 0.1303(3) -0.2248(2) 0.0255(7) Uani 1 d . .
H7A H -0.6395(3) 0.0962(3) -0.2263(2) 0.031 Uiso 1 calc R .
H7B H -0.5718(3) 0.1866(3) -0.1990(2) 0.031 Uiso 1 calc R .
O11 O -0.7028(3) 0.1806(2) -0.0771(2) 0.0247(6) Uani 1 d . .
C12 C -0.8276(4) 0.1714(3) -0.0635(2) 0.0252(8) Uani 1 d . .
C13 C -0.8633(4) 0.1158(3) 0.0046(2) 0.0219(8) Uani 1 d . .
N14 N -0.7564(3) 0.0687(2) 0.0401(2) 0.0206(6) Uani 1 d . .
O15 O -0.7737(3) 0.0169(2) 0.1038(2) 0.0235(6) Uani 1 d . .
C16 C -0.9405(5) 0.2176(4) -0.1182(3) 0.0389(11) Uani 1 d . .
H16A H -0.8996(5) 0.2515(4) -0.1599(3) 0.058 Uiso 1 calc R .
H16B H -0.9918(5) 0.2630(4) -0.0888(3) 0.058 Uiso 1 calc R .
H16C H -1.0027(5) 0.1681(4) -0.1408(3) 0.058 Uiso 1 calc R .
C17 C -1.0067(4) 0.1152(3) 0.0332(3) 0.0264(8) Uani 1 d . .
H17A H -1.0067(4) 0.0736(3) 0.0789(3) 0.040 Uiso 1 calc R .
H17B H -1.0731(4) 0.0912(3) -0.0084(3) 0.040 Uiso 1 calc R .
H17C H -1.0318(4) 0.1803(3) 0.0472(3) 0.040 Uiso 1 calc R .
O21 O -0.5524(3) 0.2119(2) 0.0902(2) 0.0227(5) Uani 1 d . .
C22 C -0.4573(4) 0.2710(3) 0.0810(2) 0.0237(8) Uani 1 d . .
C23 C -0.3747(4) 0.2623(3) 0.0132(2) 0.0230(8) Uani 1 d . .
N24 N -0.4053(3) 0.1845(2) -0.0298(2) 0.0210(6) Uani 1 d . .
O25 O -0.3429(3) 0.1715(2) -0.0942(2) 0.0244(6) Uani 1 d . .
C26 C -0.4287(5) 0.3524(3) 0.1390(3) 0.0353(10) Uani 1 d . .
H26A H -0.4915(5) 0.3478(3) 0.1798(3) 0.053 Uiso 1 calc R .
H26B H -0.4422(5) 0.4137(3) 0.1119(3) 0.053 Uiso 1 calc R .
H26C H -0.3341(5) 0.3480(3) 0.1627(3) 0.053 Uiso 1 calc R .
C27 C -0.2711(4) 0.3366(3) -0.0088(3) 0.0296(9) Uani 1 d . .
H27A H -0.2297(4) 0.3152(3) -0.0553(3) 0.044 Uiso 1 calc R .
H27B H -0.1994(4) 0.3444(3) 0.0345(3) 0.044 Uiso 1 calc R .
H27C H -0.3175(4) 0.3978(3) -0.0195(3) 0.044 Uiso 1 calc R .
Cl1 Cl -0.31173(13) 0.58365(9) 0.25143(9) 0.0448(3) Uani 1 d . .
O41 O -0.2347(5) 0.6548(4) 0.2996(4) 0.092(2) Uani 1 d . .
O42 O -0.3338(5) 0.5004(3) 0.2967(3) 0.0739(14) Uani 1 d . .
O43 O -0.4421(4) 0.6245(3) 0.2194(3) 0.0645(12) Uani 1 d . .
O44 O -0.2297(4) 0.5544(3) 0.1878(2) 0.0459(9) Uani 1 d . .
O50 O -0.3240(12) 0.5978(8) 0.0301(7) 0.080(3) Uiso 0.48 d P .
O50X O -0.1485(34) 0.5889(22) 0.0149(19) 0.075(8) Uiso 0.17 d P .
O50Y O -0.0518(29) 0.5714(19) 0.0111(16) 0.076(7) Uiso 0.20 d P .
O50Z O -0.4199(37) 0.5651(25) 0.0214(21) 0.074(9) Uiso 0.15 d P .

loop_
_atom_type_symbol
_atom_type_description
_atom_type_scat_dispersion_real
_atom_type_scat_dispersion_imag
_atom_type_scat_source
C C 0.0033 0.0016 'International Tables Vol C Tables 4.2.6.8 and 6.1.1.4'
H H 0.0000 0.0000 'International Tables Vol C Tables 4.2.6.8 and 6.1.1.4'
N N 0.0061 0.0033 'International Tables Vol C Tables 4.2.6.8 and 6.1.1.4'
O O 0.0106 0.0060 'International Tables Vol C Tables 4.2.6.8 and 6.1.1.4'
Cl Cl 0.1484 0.1585 'International Tables Vol C Tables 4.2.6.8 and 6.1.1.4'
Ni Ni 0.3393 1.1124 'International Tables Vol C Tables 4.2.6.8 and 6.1.1.4'
S S 0.1246 0.1234 'International Tables Vol C Tables 4.2.6.8 and 6.1.1.4'

loop_
_geom_angle_atom_site_label_1
_geom_angle_atom_site_label_2
_geom_angle_atom_site_label_3
_geom_angle
_geom_angle_site_symmetry_1
_geom_angle_site_symmetry_3
_geom_angle_publ_flag
O15 Ni1 O25 87.31(11) 3_455 . ?
O15 Ni1 O1 93.99(11) 3_455 . ?
O25 Ni1 O1 94.40(10) . . ?
O15 Ni1 N1 86.42(12) 3_455 . ?
O25 Ni1 N1 170.31(12) . . ?
O1 Ni1 N1 93.40(12) . . ?
O15 Ni1 N7 172.26(12) 3_455 . ?
O25 Ni1 N7 89.75(12) . . ?
O1 Ni1 N7 93.38(12) . . ?
N1 Ni1 N7 95.53(13) . . ?
O15 Ni1 S4 87.29(8) 3_455 . ?
O25 Ni1 S4 87.16(8) . . ?
O1 Ni1 S4 178.03(8) . . ?
N1 Ni1 S4 85.16(10) . . ?
N7 Ni1 S4 85.42(10) . . ?
N14 Ni2 N24 159.02(13) . . ?
N14 Ni2 O1 91.59(12) . 3_455 ?
N24 Ni2 O1 103.24(11) . 3_455 ?
N14 Ni2 O1 105.60(12) . . ?
N24 Ni2 O1 91.11(12) . . ?
O1 Ni2 O1 82.76(11) 3_455 . ?
N14 Ni2 O11 77.86(12) . . ?
N24 Ni2 O11 88.90(12) . . ?
O1 Ni2 O11 167.15(11) 3_455 . ?
O1 Ni2 O11 92.93(11) . . ?
N14 Ni2 O21 86.82(11) . . ?
N24 Ni2 O21 77.94(11) . . ?
O1 Ni2 O21 92.37(11) 3_455 . ?
O1 Ni2 O21 166.71(10) . . ?
O11 Ni2 O21 94.33(11) . . ?
Ni2 O1 Ni2 97.24(11) 3_455 . ?
Ni2 O1 Ni1 111.72(12) 3_455 . ?
Ni2 O1 Ni1 111.17(12) . . ?
C2 N1 Ni1 109.6(3) . . ?
N1 C2 C3 113.7(4) . . ?
C2 C3 S4 112.3(3) . . ?
C3 S4 C5 102.1(3) . . ?
C3 S4 Ni1 96.6(2) . . ?
C5 S4 Ni1 95.8(2) . . ?
C6 C5 S4 114.3(3) . . ?
N7 C6 C5 111.4(4) . . ?
C6 N7 Ni1 113.6(3) . . ?
C12 O11 Ni2 112.4(3) . . ?
O11 C12 C13 120.3(4) . . ?
O11 C12 C16 119.8(4) . . ?
C13 C12 C16 119.9(4) . . ?
N14 C13 C12 112.8(3) . . ?
N14 C13 C17 123.6(4) . . ?
C12 C13 C17 123.6(4) . . ?
C13 N14 O15 119.1(3) . . ?
C13 N14 Ni2 115.9(3) . . ?
O15 N14 Ni2 124.0(2) . . ?
N14 O15 Ni1 117.2(2) . 3_455 ?
C22 O21 Ni2 112.3(2) . . ?
O21 C22 C23 120.6(4) . . ?
O21 C22 C26 119.7(4) . . ?
C23 C22 C26 119.7(3) . . ?
N24 C23 C22 113.0(3) . . ?
N24 C23 C27 122.5(3) . . ?
C22 C23 C27 124.4(3) . . ?
O25 N24 C23 118.4(3) . . ?
O25 N24 Ni2 125.0(2) . . ?
C23 N24 Ni2 116.1(3) . . ?
N24 O25 Ni1 116.2(2) . . ?
O42 Cl1 O41 110.0(4) . . ?
O42 Cl1 O43 110.6(3) . . ?
O41 Cl1 O43 109.6(3) . . ?
O42 Cl1 O44 107.5(2) . . ?
O41 Cl1 O44 108.7(3) . . ?
O43 Cl1 O44 110.3(3) . . ?
O50Z O50 O50X 145.5(25) . . ?
O50Y O50X O50 168.8(35) . . ?

loop_
_geom_bond_atom_site_label_1
_geom_bond_atom_site_label_2
_geom_bond_distance
_geom_bond_site_symmetry_2
_geom_bond_publ_flag
Ni1 O15 2.046(3) 3_455 ?
Ni1 O25 2.048(3) . ?
Ni1 O1 2.059(3) . ?
Ni1 N1 2.110(3) . ?
Ni1 N7 2.113(3) . ?
Ni1 S4 2.4361(12) . ?
Ni2 N14 2.036(3) . ?
Ni2 N24 2.041(3) . ?
Ni2 O1 2.046(3) 3_455 ?
Ni2 O1 2.048(3) . ?
Ni2 O11 2.093(3) . ?
Ni2 O21 2.104(3) . ?
O1 Ni2 2.047(3) 3_455 ?
N1 C2 1.475(6) . ?
C2 C3 1.497(7) . ?
C3 S4 1.817(5) . ?
S4 C5 1.818(5) . ?
C5 C6 1.514(6) . ?
C6 N7 1.479(5) . ?
O11 C12 1.249(5) . ?
C12 C13 1.448(6) . ?
C12 C16 1.496(6) . ?
C13 N14 1.310(5) . ?
C13 C17 1.503(5) . ?
N14 O15 1.312(4) . ?
O15 Ni1 2.046(3) 3_455 ?
O21 C22 1.242(5) . ?
C22 C23 1.460(5) . ?
C22 C26 1.492(6) . ?
C23 N24 1.308(5) . ?
C23 C27 1.495(5) . ?
N24 O25 1.304(4) . ?
Cl1 O42 1.401(5) . ?
Cl1 O41 1.430(4) . ?
Cl1 O43 1.431(4) . ?
Cl1 O44 1.449(4) . ?
O50 O50Z 1.02(3) . ?
O50 O50X 1.74(3) . ?
O50X O50Y 0.97(3) . ?
